data_8101304
loop_
_publ_author_name
'Dashjav, E.'
'Doert, Th.'
'B\"ottcher, P.'
'Mattausch, Hj.'
'Oeckler, O.'

_publ_section_title
;
Crystal structure of samarium selenide, SmSe~1.90~
;
_journal_issue 3
_journal_name_full 'Zeitschrift f\"ur Kristallographie - New Crystal Structures'
_journal_page_first 337
_journal_page_last 338
_journal_volume 215
_journal_year 2000
_chemical_formula_moiety SmSe1.9
_chemical_formula_sum 'Se1.9 Sm'
_chemical_formula_weight 300.37
_chemical_name_common 'Samarium Selenide SmSe1.9'
_space_group_IT_number 86
_symmetry_cell_setting tetragonal
_symmetry_space_group_name_Hall '-P 4bc'
_symmetry_space_group_name_H-M 'P 42/n :2'
_cell_angle_alpha 90.00
_cell_angle_beta 90.00
_cell_angle_gamma 90.00
_cell_formula_units_Z 20
_cell_length_a 9.143(1)
_cell_length_b 9.143(1)
_cell_length_c 16.624(3)
_cell_measurement_temperature 293(2)
_cell_volume 1389.7(4)
_diffrn_ambient_temperature 293(2)
_exptl_crystal_density_diffrn 7.178
_cod_original_sg_symbol_H-M 'P 42/n'
_cod_original_formula_sum 'Sm Se1.90'
_cod_database_code 8101304

loop_
_symmetry_equiv_pos_as_xyz
'x, y, z'
'-x+1/2, -y+1/2, z'
'-y, x+1/2, z+1/2'
'y+1/2, -x, z+1/2'
'-x, -y, -z'
'x-1/2, y-1/2, -z'
'y, -x-1/2, -z-1/2'
'-y-1/2, x, -z-1/2'

loop_
_atom_site_label
_atom_site_type_symbol
_atom_site_fract_x
_atom_site_fract_y
_atom_site_fract_z
_atom_site_U_iso_or_equiv
_atom_site_adp_type
_atom_site_occupancy
_atom_site_calc_flag
_atom_site_refinement_flags
_atom_site_disorder_assembly
_atom_site_disorder_group
_atom_site_symmetry_multiplicity
_atom_site_Wyckoff_symbol
Sm1 Sm 0.7500 0.2500 0.38413(3) 0.00304(10) Uani 1 d S . . 4 e
Sm2 Sm 0.04292(3) 0.34803(3) 0.119600(17) 0.00356(9) Uani 1 d . . . 8 g
Sm3 Sm 0.05332(3) 0.35298(3) 0.605590(17) 0.00344(9) Uani 1 d . . . 8 g
Se1 Se 0.12134(6) 0.56569(6) 0.25054(3) 0.00604(12) Uani 1 d . . . 8 g
Se2 Se 0.7500 0.2500 0.06478(5) 0.00263(16) Uani 1 d S . . 4 e
Se3 Se 0.14918(5) 0.05248(5) 0.56306(3) 0.00284(12) Uani 1 d . . . 8 g
Se4 Se 0.15221(5) 0.04883(5) 0.07146(3) 0.00283(12) Uani 1 d . . . 8 g
Se5 Se 0.67865(7) 0.02795(6) 0.24995(3) 0.00773(12) Uani 1 d . . . 8 g
Se6 Se 0.2500 0.2500 0.2500 0.0052(2) Uani 1 d S . . 2 a

loop_
_atom_site_aniso_label
_atom_site_aniso_U_11
_atom_site_aniso_U_22
_atom_site_aniso_U_33
_atom_site_aniso_U_23
_atom_site_aniso_U_13
_atom_site_aniso_U_12
Sm1 0.0030(2) 0.00372(19) 0.0024(2) 0.000 0.000 0.00013(15)
Sm2 0.00423(17) 0.00339(17) 0.00305(13) -0.00032(9) -0.00113(8) -0.00008(12)
Sm3 0.00361(17) 0.00414(17) 0.00257(13) -0.00004(8) 0.00067(8) 0.00013(13)
Se1 0.0083(2) 0.0080(2) 0.0019(3) 0.0000(2) -0.0002(2) -0.00039(17)
Se2 0.0031(4) 0.0037(4) 0.0011(3) 0.000 0.000 0.0002(3)
Se3 0.0036(3) 0.0034(3) 0.0015(2) 0.00013(16) -0.00008(17) -0.0002(3)
Se4 0.0036(3) 0.0038(3) 0.0012(2) -0.00004(16) 0.00033(16) 0.0003(3)
Se5 0.0115(2) 0.0098(2) 0.0018(3) 0.0001(3) 0.00031(19) -0.0004(2)
Se6 0.0070(3) 0.0070(3) 0.0014(4) 0.000 0.000 0.000

loop_
_geom_bond_atom_site_label_1
_geom_bond_atom_site_label_2
_geom_bond_distance
_geom_bond_site_symmetry_2
_geom_bond_publ_flag
Sm1 Se4 2.9681(6) 7_666 ?
Sm1 Se4 2.9681(6) 8_656 ?
Sm1 Se2 3.0031(12) 3_645 ?
Sm1 Se1 3.0390(7) 7_566 ?
Sm1 Se1 3.0390(7) 8_756 ?
Sm1 Se3 3.0445(6) 6_666 ?
Sm1 Se3 3.0445(6) 5_656 ?
Sm1 Se5 3.0860(7) . ?
Sm1 Se5 3.0860(7) 2_655 ?
Sm1 Sm3 4.0545(6) 5_666 ?
Sm1 Sm3 4.0545(6) 6_656 ?
Sm2 Se2 2.9675(5) 1_455 ?
Sm2 Se6 3.0145(5) . ?
Sm2 Se4 3.0203(7) . ?
Sm2 Se1 3.0351(7) . ?
Sm2 Se3 3.0373(7) 3_554 ?
Sm2 Se3 3.0380(8) 7_566 ?
Sm2 Se4 3.0495(7) 2 ?
Sm2 Se1 3.1532(7) 8_656 ?
Sm2 Se5 3.1757(8) 2 ?
Sm2 Sm3 4.0664(7) 4_454 ?
Sm2 Sm3 4.0840(7) 3_554 ?
Sm3 Se3 2.9403(7) 2 ?
Sm3 Se4 2.9439(8) 7_566 ?
Sm3 Se4 2.9460(7) 3 ?
Sm3 Se3 2.9692(7) . ?
Sm3 Se1 2.9705(7) 5_566 ?
Sm3 Se5 2.9752(8) 3_545 ?
Sm3 Se2 3.0063(5) 3_545 ?
Sm3 Se5 3.1048(7) 6_566 ?
Sm3 Sm1 4.0545(6) 5_666 ?
Sm3 Sm3 4.0596(8) 2 ?
Sm3 Sm2 4.0664(7) 3 ?
Sm3 Sm2 4.0840(7) 4_455 ?
Se1 Se5 2.4886(8) 7_576 ?
Se1 Sm3 2.9705(7) 5_566 ?
Se1 Sm1 3.0390(7) 7_576 ?
Se1 Sm2 3.1532(7) 7_566 ?
Se2 Sm2 2.9675(5) 1_655 ?
Se2 Sm2 2.9675(5) 2 ?
Se2 Sm1 3.0031(12) 3_644 ?
Se2 Sm3 3.0063(5) 3_654 ?
Se2 Sm3 3.0063(5) 4_554 ?
Se3 Sm3 2.9403(7) 2 ?
Se3 Sm2 3.0373(7) 4_455 ?
Se3 Sm2 3.0380(8) 8_656 ?
Se3 Sm1 3.0445(6) 5_656 ?
Se4 Sm3 2.9439(8) 8_656 ?
Se4 Sm3 2.9460(7) 4_454 ?
Se4 Sm1 2.9681(6) 7_566 ?
Se4 Sm2 3.0495(7) 2 ?
Se5 Se1 2.4886(9) 8_756 ?
Se5 Sm3 2.9752(8) 4_554 ?
Se5 Sm3 3.1048(7) 6_656 ?
Se5 Sm2 3.1757(8) 2 ?
Se6 Sm2 3.0145(5) 7_566 ?
Se6 Sm2 3.0145(5) 2 ?
Se6 Sm2 3.0145(5) 8_656 ?
